data_4325521
loop_
_publ_author_name
'Ionut Mihalcea'
'Natacha Henry'
'Nicolas Clavier'
'Nicolas Dacheux'
'Thierry Loiseau'

_publ_section_title
;
 Occurence of an Octanuclear Motif of Uranyl Isophthalate with
 Cation-Cation Interactions through Edge-Sharing Connection Mode
;
_journal_name_full 'Inorganic Chemistry'
_journal_page_first 6243
_journal_page_last 6249
_journal_paper_doi 10.1021/ic2005584
_journal_volume 50
_journal_year 2011
_chemical_formula_moiety '4(U O2 2+).  2(C8 O4 H4 2-). 1(O 2-). 2 (O H 1-). 2((H2 O); 2(H2 O)'
_chemical_formula_sum 'C16 H8 O23 U4'
_chemical_formula_weight 1520.34
_chemical_name_systematic
; 
 ? 
;
_space_group_IT_number 2
_symmetry_cell_setting triclinic
_symmetry_space_group_name_Hall '-P 1'
_symmetry_space_group_name_H-M 'P -1'
_atom_sites_solution_hydrogens geom
_atom_sites_solution_primary direct
_atom_sites_solution_secondary difmap
_audit_creation_method SHELXL-97
_cell_angle_alpha 111.865(2)
_cell_angle_beta 90.637(2)
_cell_angle_gamma 104.867(2)
_cell_formula_units_Z 2
_cell_length_a 7.3934(3)
_cell_length_b 13.3296(5)
_cell_length_c 15.4432(5)
_cell_measurement_reflns_used 9190
_cell_measurement_temperature 293(2)
_cell_measurement_theta_max 40.359
_cell_measurement_theta_min 2.401
_cell_volume 1355.49(9)
_computing_cell_refinement 'Bruker SMART/SAINT'
_computing_data_collection 'Bruker SMART'
_computing_data_reduction 'Bruker SMART/SAINT'
_computing_structure_refinement 'SHELXL-97 (Sheldrick, 2008)'
_computing_structure_solution 'SHELXS-97 (Sheldrick, 2008)'
_diffrn_ambient_temperature 293(2)
_diffrn_measured_fraction_theta_full 0.995
_diffrn_measured_fraction_theta_max 0.995
_diffrn_measurement_device_type 'CCD area detector'
_diffrn_radiation_monochromator graphite
_diffrn_radiation_source 'fine-focus sealed tube'
_diffrn_radiation_type MoK\a
_diffrn_radiation_wavelength 0.71073
_diffrn_reflns_av_R_equivalents 0.0566
_diffrn_reflns_av_sigmaI/netI 0.0449
_diffrn_reflns_limit_h_max 13
_diffrn_reflns_limit_h_min -13
_diffrn_reflns_limit_k_max 24
_diffrn_reflns_limit_k_min -24
_diffrn_reflns_limit_l_max 28
_diffrn_reflns_limit_l_min -28
_diffrn_reflns_number 95298
_diffrn_reflns_theta_full 40.68
_diffrn_reflns_theta_max 40.68
_diffrn_reflns_theta_min 1.43
_exptl_absorpt_coefficient_mu 23.923
_exptl_absorpt_correction_T_max 0.0615
_exptl_absorpt_correction_T_min 0.0063
_exptl_absorpt_correction_type empirical
_exptl_absorpt_process_details 'empirical (SADABS)'
_exptl_crystal_colour orange
_exptl_crystal_density_diffrn 3.725
_exptl_crystal_description block
_exptl_crystal_F_000 1312
_exptl_crystal_size_max 0.25
_exptl_crystal_size_mid 0.20
_exptl_crystal_size_min 0.11
_refine_diff_density_max 2.477
_refine_diff_density_min -2.962
_refine_diff_density_rms 0.479
_refine_ls_extinction_method none
_refine_ls_goodness_of_fit_ref 1.071
_refine_ls_hydrogen_treatment fixed
_refine_ls_matrix_type full
_refine_ls_number_parameters 378
_refine_ls_number_reflns 17449
_refine_ls_number_restraints 0
_refine_ls_restrained_S_all 1.071
_refine_ls_R_factor_all 0.0488
_refine_ls_R_factor_gt 0.0289
_refine_ls_shift/su_max 0.002
_refine_ls_shift/su_mean 0.000
_refine_ls_structure_factor_coef Fsqd
_refine_ls_weighting_details 'calc w=1/[\s^2^(Fo^2^)+(0.0423P)^2^+0.0000P] where P=(Fo^2^+2Fc^2^)/3'
_refine_ls_weighting_scheme calc
_refine_ls_wR_factor_gt 0.0682
_refine_ls_wR_factor_ref 0.0845
_reflns_number_gt 13530
_reflns_number_total 17449
_reflns_threshold_expression >2sigma(I)
_cod_data_source_file ic2005584_si_001.cif
_cod_data_source_block uft088
_cod_database_code 4325521

loop_
_symmetry_equiv_pos_as_xyz
'x, y, z'
'-x, -y, -z'

loop_
_atom_site_label
_atom_site_type_symbol
_atom_site_fract_x
_atom_site_fract_y
_atom_site_fract_z
_atom_site_U_iso_or_equiv
_atom_site_adp_type
_atom_site_occupancy
_atom_site_symmetry_multiplicity
_atom_site_calc_flag
_atom_site_refinement_flags
U1 U 0.896078(19) 0.824832(10) 0.449627(9) 0.01168(3) Uani 1 1 d .
U2 U 0.79528(2) 0.638637(11) 0.127465(9) 0.01258(3) Uani 1 1 d .
U3 U 0.972176(19) 0.952377(11) 0.256739(9) 0.01174(3) Uani 1 1 d .
U4 U 0.616527(18) 0.871094(11) 0.064712(9) 0.01147(3) Uani 1 1 d .
O1 O 0.7959(4) 0.7901(2) 0.28979(18) 0.0127(4) Uani 1 1 d .
O2 O 0.9245(4) 1.0073(2) 0.42126(18) 0.0138(5) Uani 1 1 d .
O3 O 0.8269(4) 0.8100(2) 0.12527(19) 0.0149(5) Uani 1 1 d .
O4 O 0.4055(4) 0.8453(2) -0.0614(2) 0.0184(5) Uani 1 1 d .
O5 O 0.5139(4) 1.0364(2) 0.1336(2) 0.0175(5) Uani 1 1 d .
O6 O 0.6580(5) 0.7125(3) -0.0584(2) 0.0230(6) Uani 1 1 d .
O7 O 0.8433(5) 0.6146(3) -0.0349(2) 0.0203(6) Uani 1 1 d .
O8 O 0.6810(5) 0.8476(3) 0.4901(2) 0.0215(6) Uani 1 1 d .
O9 O 0.4220(4) 0.7954(3) 0.1032(2) 0.0202(6) Uani 1 1 d .
O10 O 0.7663(4) 0.9936(3) 0.2330(2) 0.0188(5) Uani 1 1 d .
O11 O 0.7332(6) 0.6311(3) 0.3860(2) 0.0278(8) Uani 1 1 d .
O12 O 0.8028(4) 0.9535(3) 0.0268(2) 0.0222(6) Uani 1 1 d .
O13 O 1.1319(5) 1.1419(3) 0.3126(2) 0.0247(6) Uani 1 1 d .
O14 O 1.1783(4) 0.9202(3) 0.2836(2) 0.0214(6) Uani 1 1 d .
O15 O 0.5486(5) 0.6021(3) 0.1001(2) 0.0237(6) Uani 1 1 d .
O16 O 1.0410(5) 0.6688(3) 0.1532(2) 0.0236(6) Uani 1 1 d .
O17 O 0.7475(8) 0.5547(3) 0.2341(3) 0.0442(12) Uani 1 1 d .
O18 O 1.1126(5) 0.8016(3) 0.4111(2) 0.0230(6) Uani 1 1 d .
O19 O 0.8018(5) 0.4410(3) 0.0381(2) 0.0256(7) Uani 1 1 d .
O20 O 1.0543(5) 1.2577(3) 0.4414(2) 0.0265(7) Uani 1 1 d .
O21 O 1.1393(5) 0.9845(4) 0.1305(3) 0.0313(8) Uani 1 1 d .
C1 C 0.4293(5) 0.8641(3) -0.1350(3) 0.0139(6) Uani 1 1 d .
C2 C 0.7165(6) 0.5481(3) 0.3109(3) 0.0175(7) Uani 1 1 d .
C3 C 1.1004(6) 1.2348(3) 0.3598(3) 0.0186(7) Uani 1 1 d .
C4 C 0.7698(6) 0.6532(3) -0.0861(3) 0.0163(6) Uani 1 1 d .
C5 C 0.6626(6) 0.4324(3) 0.3117(3) 0.0152(6) Uani 1 1 d .
C6 C 0.3987(6) 0.7674(3) -0.2268(3) 0.0155(6) Uani 1 1 d .
C7 C 1.1257(6) 1.3211(3) 0.3178(3) 0.0152(6) Uani 1 1 d .
C8 C 0.8134(6) 0.6255(3) -0.1856(3) 0.0160(6) Uani 1 1 d .
C9 C 0.6473(6) 0.3409(3) 0.2277(3) 0.0164(6) Uani 1 1 d .
H9 H 0.6679 0.3521 0.1723 0.020 Uiso 1 1 calc R
C10 C 0.8356(6) 0.7056(3) -0.2246(3) 0.0171(7) Uani 1 1 d .
H10 H 0.8248 0.7770 -0.1889 0.021 Uiso 1 1 calc R
C11 C 0.6305(7) 0.4155(4) 0.3944(3) 0.0218(8) Uani 1 1 d .
H11 H 0.6373 0.4768 0.4501 0.026 Uiso 1 1 calc R
C12 C 1.1137(7) 1.4283(4) 0.3715(3) 0.0208(8) Uani 1 1 d .
H12 H 1.0870 1.4460 0.4333 0.025 Uiso 1 1 calc R
C13 C 0.4250(7) 0.7843(4) -0.3108(3) 0.0221(8) Uani 1 1 d .
H13 H 0.4510 0.8564 -0.3107 0.026 Uiso 1 1 calc R
C14 C 0.8236(7) 0.5174(4) -0.2401(3) 0.0225(8) Uani 1 1 d .
H14 H 0.8072 0.4631 -0.2144 0.027 Uiso 1 1 calc R
C15 C 0.8583(8) 0.4911(4) -0.3331(3) 0.0257(9) Uani 1 1 d .
H15 H 0.8629 0.4187 -0.3698 0.031 Uiso 1 1 calc R
C16 C 0.5886(7) 0.3082(4) 0.3943(3) 0.0250(9) Uani 1 1 d .
H16 H 0.5694 0.2977 0.4501 0.030 Uiso 1 1 calc R
O1W O 0.4216(6) 0.7733(4) 0.2870(3) 0.0355(8) Uiso 1 1 d .
O2W O 0.5680(6) 0.0169(4) 0.4137(3) 0.0402(9) Uiso 1 1 d .

loop_
_atom_site_aniso_label
_atom_site_aniso_U_11
_atom_site_aniso_U_22
_atom_site_aniso_U_33
_atom_site_aniso_U_23
_atom_site_aniso_U_13
_atom_site_aniso_U_12
U1 0.01821(6) 0.00789(5) 0.00903(5) 0.00341(4) 0.00270(4) 0.00356(4)
U2 0.01834(6) 0.00945(5) 0.01134(5) 0.00456(4) 0.00287(4) 0.00538(4)
U3 0.01446(5) 0.01027(5) 0.01103(5) 0.00507(4) 0.00046(4) 0.00303(4)
U4 0.01425(5) 0.01033(5) 0.01183(5) 0.00567(4) 0.00149(4) 0.00470(4)
O1 0.0159(11) 0.0115(10) 0.0106(11) 0.0046(9) 0.0009(9) 0.0034(9)
O2 0.0199(12) 0.0114(10) 0.0094(10) 0.0038(9) 0.0009(9) 0.0038(9)
O3 0.0218(13) 0.0125(11) 0.0130(11) 0.0060(9) 0.0002(9) 0.0076(10)
O4 0.0256(15) 0.0164(12) 0.0134(12) 0.0053(10) -0.0023(10) 0.0072(11)
O5 0.0197(13) 0.0070(9) 0.0235(14) 0.0038(10) -0.0014(11) 0.0035(9)
O6 0.0312(17) 0.0249(15) 0.0160(13) 0.0048(12) 0.0026(12) 0.0175(14)
O7 0.0315(16) 0.0222(14) 0.0148(13) 0.0095(11) 0.0060(11) 0.0166(13)
O8 0.0221(14) 0.0193(13) 0.0248(15) 0.0090(12) 0.0097(12) 0.0075(12)
O9 0.0186(13) 0.0198(13) 0.0241(15) 0.0119(12) 0.0041(11) 0.0033(11)
O10 0.0210(13) 0.0188(13) 0.0161(13) 0.0037(10) -0.0028(10) 0.0097(11)
O11 0.050(2) 0.0086(11) 0.0159(14) 0.0011(10) 0.0033(14) -0.0009(13)
O12 0.0194(14) 0.0254(15) 0.0286(16) 0.0198(13) 0.0033(12) 0.0035(12)
O13 0.0324(18) 0.0127(12) 0.0263(16) 0.0082(11) 0.0030(13) 0.0012(12)
O14 0.0199(14) 0.0235(14) 0.0263(15) 0.0135(12) 0.0008(11) 0.0092(12)
O15 0.0195(14) 0.0205(14) 0.0291(17) 0.0086(13) 0.0045(12) 0.0039(12)
O16 0.0215(15) 0.0198(14) 0.0304(17) 0.0093(13) 0.0001(12) 0.0085(12)
O17 0.101(4) 0.0145(14) 0.0185(16) 0.0099(12) 0.0163(19) 0.0138(19)
O18 0.0252(15) 0.0271(16) 0.0217(15) 0.0113(13) 0.0066(12) 0.0128(13)
O19 0.0362(19) 0.0157(13) 0.0232(16) 0.0043(12) 0.0059(13) 0.0095(13)
O20 0.0387(19) 0.0291(17) 0.0202(15) 0.0175(13) 0.0063(13) 0.0118(15)
O21 0.0197(15) 0.051(2) 0.0262(17) 0.0237(17) 0.0049(13) 0.0024(15)
C1 0.0152(15) 0.0106(13) 0.0169(15) 0.0052(12) -0.0009(12) 0.0055(12)
C2 0.0264(19) 0.0069(12) 0.0165(16) 0.0040(12) -0.0002(14) 0.0011(13)
C3 0.0214(18) 0.0166(16) 0.0190(17) 0.0113(14) 0.0007(14) 0.0004(14)
C4 0.0229(18) 0.0141(14) 0.0131(15) 0.0049(12) 0.0034(13) 0.0075(13)
C5 0.0218(17) 0.0105(13) 0.0135(15) 0.0054(11) 0.0018(12) 0.0036(12)
C6 0.0208(17) 0.0088(12) 0.0152(15) 0.0038(11) -0.0001(13) 0.0026(12)
C7 0.0208(17) 0.0140(14) 0.0125(15) 0.0075(12) 0.0011(12) 0.0042(13)
C8 0.0248(18) 0.0147(14) 0.0121(15) 0.0059(12) 0.0056(13) 0.0105(14)
C9 0.0238(18) 0.0111(13) 0.0152(16) 0.0064(12) 0.0023(13) 0.0041(13)
C10 0.0273(19) 0.0135(14) 0.0128(15) 0.0067(12) 0.0039(13) 0.0072(14)
C11 0.033(2) 0.0146(15) 0.0133(16) 0.0039(13) 0.0047(15) 0.0010(15)
C12 0.032(2) 0.0200(17) 0.0148(16) 0.0070(14) 0.0058(15) 0.0141(17)
C13 0.033(2) 0.0142(15) 0.0202(19) 0.0105(14) 0.0003(16) 0.0026(15)
C14 0.037(2) 0.0159(16) 0.0178(18) 0.0074(14) 0.0070(16) 0.0122(17)
C15 0.045(3) 0.0154(16) 0.0193(19) 0.0055(15) 0.0095(18) 0.0139(18)
C16 0.039(3) 0.0171(17) 0.0185(19) 0.0108(15) 0.0042(17) 0.0015(17)

loop_
_atom_type_symbol
_atom_type_description
_atom_type_scat_dispersion_real
_atom_type_scat_dispersion_imag
_atom_type_scat_source
C C 0.0033 0.0016 'International Tables Vol C Tables 4.2.6.8 and 6.1.1.4'
H H 0.0000 0.0000 'International Tables Vol C Tables 4.2.6.8 and 6.1.1.4'
O O 0.0106 0.0060 'International Tables Vol C Tables 4.2.6.8 and 6.1.1.4'
U U -9.6767 9.6646 'International Tables Vol C Tables 4.2.6.8 and 6.1.1.4'

loop_
_geom_angle_atom_site_label_1
_geom_angle_atom_site_label_2
_geom_angle_atom_site_label_3
_geom_angle
_geom_angle_site_symmetry_1
_geom_angle_site_symmetry_3
O8 U1 O18 178.88(15) . .
O8 U1 O11 86.43(15) . .
O18 U1 O11 93.50(15) . .
O8 U1 O20 93.36(14) . 2_776
O18 U1 O20 85.56(14) . 2_776
O11 U1 O20 70.48(12) . 2_776
O8 U1 O1 93.90(13) . .
O18 U1 O1 87.17(13) . .
O11 U1 O1 76.80(10) . .
O20 U1 O1 145.92(11) 2_776 .
O8 U1 O2 91.25(13) . 2_776
O18 U1 O2 88.28(13) . 2_776
O11 U1 O2 150.98(10) . 2_776
O20 U1 O2 80.80(11) 2_776 2_776
O1 U1 O2 132.21(9) . 2_776
O8 U1 O2 82.74(12) . .
O18 U1 O2 98.00(13) . .
O11 U1 O2 141.06(11) . .
O20 U1 O2 147.21(11) 2_776 .
O1 U1 O2 66.83(9) . .
O2 U1 O2 66.81(10) 2_776 .
O8 U1 U3 104.22(11) . .
O18 U1 U3 76.84(11) . .
O11 U1 U3 112.33(8) . .
O20 U1 U3 162.26(9) 2_776 .
O1 U1 U3 36.62(6) . .
O2 U1 U3 96.30(6) 2_776 .
O2 U1 U3 37.02(6) . .
O16 U2 O15 177.47(15) . .
O16 U2 O3 91.34(13) . .
O15 U2 O3 91.06(13) . .
O16 U2 O17 89.89(18) . .
O15 U2 O17 88.87(18) . .
O3 U2 O17 138.05(12) . .
O16 U2 O7 88.61(14) . .
O15 U2 O7 91.22(14) . .
O3 U2 O7 75.47(10) . .
O17 U2 O7 146.48(12) . .
O16 U2 O19 85.74(14) . .
O15 U2 O19 91.82(14) . .
O3 U2 O19 146.76(11) . .
O17 U2 O19 75.13(12) . .
O7 U2 O19 71.37(11) . .
O16 U2 O1 88.10(13) . .
O15 U2 O1 93.59(13) . .
O3 U2 O1 66.63(9) . .
O17 U2 O1 71.51(11) . .
O7 U2 O1 141.85(9) . .
O19 U2 O1 146.06(10) . .
O16 U2 U3 74.20(11) . .
O15 U2 U3 108.29(11) . .
O3 U2 U3 32.49(7) . .
O17 U2 U3 109.30(9) . .
O7 U2 U3 102.46(8) . .
O19 U2 U3 159.29(9) . .
O1 U2 U3 40.50(6) . .
O16 U2 U4 115.88(11) . .
O15 U2 U4 66.38(11) . .
O3 U2 U4 25.69(7) . .
O17 U2 U4 138.26(12) . .
O7 U2 U4 70.56(7) . .
O19 U2 U4 135.18(8) . .
O1 U2 U4 76.88(6) . .
U3 U2 U4 54.323(4) . .
O14 U3 O10 176.84(15) . .
O14 U3 O3 105.28(13) . .
O10 U3 O3 77.64(12) . .
O14 U3 O13 90.77(14) . .
O10 U3 O13 86.15(13) . .
O3 U3 O13 141.07(11) . .
O14 U3 O2 88.26(13) . .
O10 U3 O2 90.48(12) . .
O3 U3 O2 134.50(10) . .
O13 U3 O2 79.97(11) . .
O14 U3 O21 83.22(14) . .
O10 U3 O21 96.56(14) . .
O3 U3 O21 73.97(12) . .
O13 U3 O21 73.05(13) . .
O2 U3 O21 151.52(12) . .
O14 U3 O1 86.46(12) . .
O10 U3 O1 95.79(12) . .
O3 U3 O1 69.11(9) . .
O13 U3 O1 148.57(11) . .
O2 U3 O1 68.66(9) . .
O21 U3 O1 137.31(12) . .
O14 U3 U4 140.32(11) . .
O10 U3 U4 42.18(9) . .
O3 U3 U4 37.42(7) . .
O13 U3 U4 112.45(9) . .
O2 U3 U4 125.99(7) . .
O21 U3 U4 74.22(8) . .
O1 U3 U4 88.54(6) . .
O14 U3 U2 82.84(11) . .
O10 U3 U2 100.32(10) . .
O3 U3 U2 33.01(7) . .
O13 U3 U2 166.92(9) . .
O2 U3 U2 111.09(6) . .
O21 U3 U2 94.79(10) . .
O1 U3 U2 42.73(6) . .
U4 U3 U2 67.373(4) . .
O14 U3 U1 69.77(11) . .
O10 U3 U1 110.90(10) . .
O3 U3 U1 104.08(7) . .
O13 U3 U1 114.77(9) . .
O2 U3 U1 39.94(6) . .
O21 U3 U1 151.56(10) . .
O1 U3 U1 35.75(6) . .
U4 U3 U1 121.844(5) . .
U2 U3 U1 73.721(4) . .
O9 U4 O12 176.20(14) . .
O9 U4 O3 93.11(13) . .
O12 U4 O3 90.22(13) . .
O9 U4 O4 86.91(13) . .
O12 U4 O4 91.15(13) . .
O3 U4 O4 149.37(10) . .
O9 U4 O6 95.72(14) . .
O12 U4 O6 86.97(15) . .
O3 U4 O6 73.46(10) . .
O4 U4 O6 76.06(10) . .
O9 U4 O5 89.33(13) . .
O12 U4 O5 87.13(14) . .
O3 U4 O5 129.93(10) . .
O4 U4 O5 80.70(10) . .
O6 U4 O5 155.88(11) . .
O9 U4 O10 92.00(13) . .
O12 U4 O10 87.85(14) . .
O3 U4 O10 63.66(10) . .
O4 U4 O10 146.97(10) . .
O6 U4 O10 136.76(10) . .
O5 U4 O10 66.28(10) . .
O9 U4 U3 100.18(10) . .
O12 U4 U3 81.46(10) . .
O3 U4 U3 36.43(7) . .
O4 U4 U3 171.15(7) . .
O6 U4 U3 108.20(8) . .
O5 U4 U3 94.00(7) . .
O10 U4 U3 28.71(7) . .
O9 U4 U2 73.48(10) . .
O12 U4 U2 110.23(10) . .
O3 U4 U2 25.45(7) . .
O4 U4 U2 129.55(7) . .
O6 U4 U2 60.84(8) . .
O5 U4 U2 142.62(8) . .
O10 U4 U2 81.10(7) . .
U3 U4 U2 58.304(4) . .
U1 O1 U3 107.63(10) . .
U1 O1 U2 135.90(11) . .
U3 O1 U2 96.77(9) . .
U1 O2 U3 126.68(12) 2_776 .
U1 O2 U1 113.19(10) 2_776 .
U3 O2 U1 103.04(10) . .
U3 O3 U2 114.49(11) . .
U3 O3 U4 106.15(11) . .
U2 O3 U4 128.86(13) . .
C1 O4 U4 132.4(3) . .
C1 O5 U4 133.6(3) 2_675 .
C4 O6 U4 143.3(3) . .
C4 O7 U2 127.7(3) . .
U3 O10 U4 109.11(13) . .
C2 O11 U1 137.9(3) . .
C3 O13 U3 137.8(3) . .
C2 O17 U2 156.6(3) . .
C3 O20 U1 128.2(3) . 2_776
O4 C1 O5 122.4(3) . 2_675
O4 C1 C6 119.1(3) . .
O5 C1 C6 118.4(3) 2_675 .
O17 C2 O11 124.1(4) . .
O17 C2 C5 116.5(4) . .
O11 C2 C5 119.4(4) . .
O20 C3 O13 122.2(4) . .
O20 C3 C7 119.2(4) . .
O13 C3 C7 118.5(4) . .
O6 C4 O7 123.5(4) . .
O6 C4 C8 117.2(3) . .
O7 C4 C8 119.3(3) . .
C11 C5 C9 120.0(3) . .
C11 C5 C2 121.3(4) . .
C9 C5 C2 118.7(3) . .
C9 C6 C13 120.2(4) 2_665 .
C9 C6 C1 118.6(3) 2_665 .
C13 C6 C1 121.1(3) . .
C12 C7 C10 119.9(3) . 2_775
C12 C7 C3 120.0(4) . .
C10 C7 C3 120.0(4) 2_775 .
C10 C8 C14 120.0(4) . .
C10 C8 C4 120.1(3) . .
C14 C8 C4 119.8(3) . .
C6 C9 C5 119.9(4) 2_665 .
C6 C9 H9 120.1 2_665 .
C5 C9 H9 120.1 . .
C8 C10 C7 119.9(4) . 2_775
C8 C10 H10 120.0 . .
C7 C10 H10 120.0 2_775 .
C16 C11 C5 120.5(4) . .
C16 C11 H11 119.8 . .
C5 C11 H11 119.8 . .
C15 C12 C7 119.9(4) 2_775 .
C15 C12 H12 120.1 2_775 .
C7 C12 H12 120.1 . .
C16 C13 C6 119.3(4) 2_665 .
C16 C13 H13 120.4 2_665 .
C6 C13 H13 120.4 . .
C15 C14 C8 119.6(4) . .
C15 C14 H14 120.2 . .
C8 C14 H14 120.2 . .
C12 C15 C14 120.7(4) 2_775 .
C12 C15 H15 119.7 2_775 .
C14 C15 H15 119.7 . .
C11 C16 C13 120.2(4) . 2_665
C11 C16 H16 119.9 . .
C13 C16 H16 119.9 2_665 .

loop_
_geom_bond_atom_site_label_1
_geom_bond_atom_site_label_2
_geom_bond_distance
_geom_bond_site_symmetry_2
U1 O8 1.772(3) .
U1 O18 1.775(3) .
U1 O11 2.360(3) .
U1 O20 2.398(3) 2_776
U1 O1 2.406(3) .
U1 O2 2.416(3) 2_776
U1 O2 2.586(3) .
U1 U3 3.9241(2) .
U2 O16 1.763(3) .
U2 O15 1.766(3) .
U2 O3 2.248(3) .
U2 O17 2.296(3) .
U2 O7 2.448(3) .
U2 O19 2.491(3) .
U2 O1 2.566(3) .
U2 U3 3.7553(2) .
U2 U4 4.0739(2) .
U3 O14 1.770(3) .
U3 O10 1.823(3) .
U3 O3 2.217(3) .
U3 O13 2.311(3) .
U3 O2 2.425(3) .
U3 O21 2.433(3) .
U3 O1 2.456(3) .
U3 U4 3.5852(2) .
U4 O9 1.778(3) .
U4 O12 1.780(3) .
U4 O3 2.268(3) .
U4 O4 2.346(3) .
U4 O6 2.352(3) .
U4 O5 2.386(3) .
U4 O10 2.548(3) .
O2 U1 2.416(3) 2_776
O4 C1 1.256(5) .
O5 C1 1.277(4) 2_675
O6 C4 1.258(5) .
O7 C4 1.274(5) .
O11 C2 1.247(5) .
O13 C3 1.264(5) .
O17 C2 1.242(5) .
O20 C3 1.255(5) .
O20 U1 2.398(3) 2_776
C1 O5 1.277(4) 2_675
C1 C6 1.485(5) .
C2 C5 1.494(5) .
C3 C7 1.492(5) .
C4 C8 1.500(5) .
C5 C11 1.389(6) .
C5 C9 1.389(5) .
C6 C9 1.390(5) 2_665
C6 C13 1.405(6) .
C7 C12 1.387(6) .
C7 C10 1.401(5) 2_775
C8 C10 1.387(5) .
C8 C14 1.394(6) .
C9 C6 1.390(5) 2_665
C9 H9 0.9300 .
C10 C7 1.401(5) 2_775
C10 H10 0.9300 .
C11 C16 1.384(6) .
C11 H11 0.9300 .
C12 C15 1.383(6) 2_775
C12 H12 0.9300 .
C13 C16 1.394(6) 2_665
C13 H13 0.9300 .
C14 C15 1.390(6) .
C14 H14 0.9300 .
C15 C12 1.383(6) 2_775
C15 H15 0.9300 .
C16 C13 1.393(6) 2_665
C16 H16 0.9300 .
